data_4324947
loop_
_publ_author_name
'Wen-Bo Pei'
'Jian-Sheng Wu'
'Zheng-Fang Tian'
'Xiao-Ming Ren'
'You Song'

_publ_section_title
;
 Stack Pattern of the Countercation-Modulating Magnetic Property of
 Low-Dimensional [Pt(mnt)2]- Monoanion Spin Systems
;
_journal_name_full 'Inorganic Chemistry'
_journal_page_first 3970
_journal_page_last 3980
_journal_paper_doi 10.1021/ic102406u
_journal_volume 50
_journal_year 2011
_chemical_formula_sum 'C20 H13 N6 Pt S4'
_chemical_formula_weight 660.72
_chemical_name_systematic
; 
 ? 
;
_space_group_IT_number 2
_symmetry_cell_setting triclinic
_symmetry_space_group_name_Hall '-P 1'
_symmetry_space_group_name_H-M 'P -1'
_atom_sites_solution_hydrogens geom
_atom_sites_solution_primary direct
_atom_sites_solution_secondary difmap
_audit_creation_method SHELXL-97
_cell_angle_alpha 73.318(7)
_cell_angle_beta 74.034(7)
_cell_angle_gamma 68.030(6)
_cell_formula_units_Z 4
_cell_length_a 11.533(4)
_cell_length_b 14.191(5)
_cell_length_c 15.786(5)
_cell_measurement_reflns_used 3640
_cell_measurement_temperature 296(2)
_cell_measurement_theta_max 25.7148
_cell_measurement_theta_min 2.5780
_cell_volume 2253.9(13)
_computing_structure_refinement 'SHELXL-97 (Sheldrick, 1997)'
_computing_structure_solution 'SHELXS-97 (Sheldrick, 1990)'
_diffrn_ambient_temperature 296(2)
_diffrn_measured_fraction_theta_full 0.974
_diffrn_measured_fraction_theta_max 0.974
_diffrn_measurement_device_type 'CCD area detector'
_diffrn_measurement_method 'phi and omega scans'
_diffrn_radiation_monochromator graphite
_diffrn_radiation_source 'fine-focus sealed tube'
_diffrn_radiation_type MoK\a
_diffrn_radiation_wavelength 0.71073
_diffrn_reflns_av_R_equivalents 0.0379
_diffrn_reflns_av_sigmaI/netI 0.0776
_diffrn_reflns_limit_h_max 12
_diffrn_reflns_limit_h_min -14
_diffrn_reflns_limit_k_max 17
_diffrn_reflns_limit_k_min -16
_diffrn_reflns_limit_l_max 11
_diffrn_reflns_limit_l_min -19
_diffrn_reflns_number 13172
_diffrn_reflns_theta_full 26.00
_diffrn_reflns_theta_max 26.00
_diffrn_reflns_theta_min 1.58
_exptl_absorpt_coefficient_mu 6.600
_exptl_absorpt_correction_T_max 0.4095
_exptl_absorpt_correction_T_min 0.3121
_exptl_absorpt_correction_type multi-scan
_exptl_absorpt_process_details 'SADABS(Bruker, 2000)'
_exptl_crystal_colour dark-green
_exptl_crystal_density_diffrn 1.947
_exptl_crystal_description stick-shaped
_exptl_crystal_F_000 1268
_exptl_crystal_size_max 0.2
_exptl_crystal_size_mid 0.15
_exptl_crystal_size_min 0.15
_refine_diff_density_max 1.308
_refine_diff_density_min -1.803
_refine_diff_density_rms 0.149
_refine_ls_extinction_method none
_refine_ls_goodness_of_fit_ref 0.884
_refine_ls_hydrogen_treatment constr
_refine_ls_matrix_type full
_refine_ls_number_parameters 559
_refine_ls_number_reflns 8622
_refine_ls_number_restraints 0
_refine_ls_restrained_S_all 0.884
_refine_ls_R_factor_all 0.0754
_refine_ls_R_factor_gt 0.0396
_refine_ls_shift/su_max 0.001
_refine_ls_shift/su_mean 0.000
_refine_ls_structure_factor_coef Fsqd
_refine_ls_weighting_details 'calc w=1/[\s^2^(Fo^2^)+(0.0367P)^2^+0.0000P] where P=(Fo^2^+2Fc^2^)/3'
_refine_ls_weighting_scheme calc
_refine_ls_wR_factor_gt 0.0825
_refine_ls_wR_factor_ref 0.0926
_reflns_number_gt 5630
_reflns_number_total 8622
_reflns_threshold_expression >2sigma(I)
_cod_data_source_file ic102406u_si_002_3.cif
_cod_data_source_block CCDC777239
_cod_database_code 4324947

loop_
_symmetry_equiv_pos_as_xyz
'x, y, z'
'-x, -y, -z'

loop_
_atom_site_label
_atom_site_type_symbol
_atom_site_fract_x
_atom_site_fract_y
_atom_site_fract_z
_atom_site_U_iso_or_equiv
_atom_site_adp_type
_atom_site_occupancy
_atom_site_symmetry_multiplicity
_atom_site_calc_flag
_atom_site_refinement_flags
Pt1 Pt 0.50200(3) 0.65220(2) 0.139926(19) 0.03895(10) Uani 1 1 d .
Pt2 Pt 0.80884(2) 0.55625(2) 0.004361(17) 0.03378(9) Uani 1 1 d .
S8 S 0.87329(17) 0.57625(14) 0.11962(12) 0.0373(4) Uani 1 1 d .
S6 S 0.80373(18) 0.72103(15) -0.06949(12) 0.0419(5) Uani 1 1 d .
S7 S 0.81185(18) 0.39182(14) 0.07960(12) 0.0387(4) Uani 1 1 d .
S5 S 0.74893(18) 0.53448(14) -0.11254(12) 0.0398(4) Uani 1 1 d .
S1 S 0.43878(18) 0.63662(14) 0.02063(13) 0.0413(5) Uani 1 1 d .
S3 S 0.50232(19) 0.48819(15) 0.21198(14) 0.0451(5) Uani 1 1 d .
S2 S 0.5067(2) 0.81524(15) 0.06717(14) 0.0471(5) Uani 1 1 d .
S4 S 0.57187(19) 0.66641(15) 0.25611(13) 0.0456(5) Uani 1 1 d .
C7 C 0.5847(7) 0.5469(6) 0.3288(5) 0.0426(18) Uani 1 1 d .
C9 C 0.7406(6) 0.6516(6) -0.1889(4) 0.0391(19) Uani 1 1 d .
C2 C 0.4054(7) 0.7691(5) -0.1404(5) 0.0407(18) Uani 1 1 d .
C15 C 0.8899(6) 0.4578(5) 0.1935(4) 0.0332(16) Uani 1 1 d .
C3 C 0.4608(7) 0.8320(6) -0.0334(5) 0.0452(19) Uani 1 1 d .
C11 C 0.7623(6) 0.7318(6) -0.1699(5) 0.0365(17) Uani 1 1 d .
C13 C 0.8661(6) 0.3796(5) 0.1756(4) 0.0326(16) Uani 1 1 d .
C1 C 0.4340(7) 0.7540(6) -0.0526(5) 0.0436(19) Uani 1 1 d .
C5 C 0.5538(7) 0.4709(6) 0.3104(5) 0.0431(19) Uani 1 1 d .
C8 C 0.6287(7) 0.5304(6) 0.4105(5) 0.047(2) Uani 1 1 d .
C16 C 0.9349(7) 0.4436(6) 0.2737(5) 0.0406(18) Uani 1 1 d .
C14 C 0.8808(7) 0.2818(6) 0.2388(5) 0.0426(19) Uani 1 1 d .
C10 C 0.7128(7) 0.6595(6) -0.2750(5) 0.0427(19) Uani 1 1 d .
N8 N 0.9682(7) 0.4342(6) 0.3397(5) 0.060(2) Uani 1 1 d .
N1 N 0.3839(7) 0.7815(5) -0.2095(5) 0.063(2) Uani 1 1 d .
C6 C 0.5682(7) 0.3710(6) 0.3723(5) 0.0437(19) Uani 1 1 d .
C12 C 0.7477(8) 0.8293(7) -0.2350(6) 0.057(2) Uani 1 1 d .
N9 N 0.7467(6) 0.9648(5) 0.4440(4) 0.0437(16) Uani 1 1 d .
C31 C 0.9366(9) 0.6477(6) 0.4056(5) 0.049(2) Uani 1 1 d .
N3 N 0.5788(7) 0.2944(6) 0.4242(5) 0.065(2) Uani 1 1 d .
N7 N 0.8944(8) 0.2012(5) 0.2866(5) 0.064(2) Uani 1 1 d .
C23 C 0.9790(7) 0.9155(6) 0.4430(5) 0.0419(19) Uani 1 1 d .
N6 N 0.7352(8) 0.9058(6) -0.2869(5) 0.079(3) Uani 1 1 d .
C4 C 0.4461(10) 0.9300(7) -0.0930(6) 0.065(3) Uani 1 1 d .
C21 C 0.7045(7) 0.8877(6) 0.5016(5) 0.046(2) Uani 1 1 d .
H21 H 0.7416 0.8517 0.5519 0.055 Uiso 1 1 calc R
C17 C 0.6953(7) 1.0161(6) 0.3697(5) 0.051(2) Uani 1 1 d .
H17 H 0.7241 1.0688 0.3300 0.061 Uiso 1 1 calc R
N5 N 0.6950(7) 0.6654(6) -0.3441(4) 0.065(2) Uani 1 1 d .
C26 C 1.2227(8) 0.7726(7) 0.4085(7) 0.067(3) Uani 1 1 d .
H26 H 1.3032 0.7246 0.3970 0.080 Uiso 1 1 calc R
N11 N 1.0009(7) 0.7184(5) 0.2205(4) 0.0531(18) Uani 1 1 d .
N4 N 0.6677(7) 0.5183(6) 0.4731(5) 0.067(2) Uani 1 1 d .
C24 C 1.0260(8) 0.8303(6) 0.5097(5) 0.047(2) Uani 1 1 d .
H24 H 0.9756 0.8211 0.5667 0.057 Uiso 1 1 calc R
C19 C 0.5554(7) 0.9134(6) 0.4112(5) 0.046(2) Uani 1 1 d .
C20 C 0.6105(7) 0.8616(6) 0.4883(5) 0.0413(18) Uani 1 1 d .
H20 H 0.5823 0.8096 0.5298 0.050 Uiso 1 1 calc R
C29 C 1.0918(9) 0.6700(7) 0.2703(7) 0.064(2) Uani 1 1 d .
H29 H 1.1764 0.6602 0.2421 0.076 Uiso 1 1 calc R
C22 C 0.8489(7) 0.9928(6) 0.4634(6) 0.049(2) Uani 1 1 d .
H22A H 0.8298 0.9965 0.5264 0.058 Uiso 1 1 calc R
H22B H 0.8491 1.0609 0.4276 0.058 Uiso 1 1 calc R
N10 N 0.4627(7) 0.8875(6) 0.3960(5) 0.073(2) Uani 1 1 d .
H10A H 0.4298 0.9194 0.3487 0.088 Uiso 1 1 calc R
H10B H 0.4364 0.8391 0.4337 0.088 Uiso 1 1 calc R
N2 N 0.4351(11) 1.0085(6) -0.1442(6) 0.103(4) Uani 1 1 d .
C28 C 1.0577(7) 0.9273(6) 0.3592(5) 0.053(2) Uani 1 1 d .
H28 H 1.0281 0.9832 0.3138 0.064 Uiso 1 1 calc R
C25 C 1.1459(8) 0.7597(7) 0.4922(6) 0.058(2) Uani 1 1 d .
H25 H 1.1751 0.7031 0.5372 0.070 Uiso 1 1 calc R
C33 C 0.8780(9) 0.7291(6) 0.2611(5) 0.053(2) Uani 1 1 d .
H33 H 0.8154 0.7603 0.2259 0.064 Uiso 1 1 calc R
C30 C 1.0638(9) 0.6342(7) 0.3619(6) 0.061(2) Uani 1 1 d .
H30 H 1.1290 0.6011 0.3947 0.073 Uiso 1 1 calc R
C18 C 0.6008(8) 0.9914(6) 0.3519(5) 0.055(2) Uani 1 1 d .
H18 H 0.5672 1.0270 0.3001 0.066 Uiso 1 1 calc R
C27 C 1.1793(8) 0.8579(7) 0.3414(6) 0.063(2) Uani 1 1 d .
H27 H 1.2312 0.8681 0.2853 0.076 Uiso 1 1 calc R
N12 N 0.9046(7) 0.6190(5) 0.4952(4) 0.068(2) Uani 1 1 d .
H12A H 0.9626 0.5914 0.5276 0.081 Uiso 1 1 calc R
H12B H 0.8260 0.6282 0.5203 0.081 Uiso 1 1 calc R
C32 C 0.8426(8) 0.6961(6) 0.3512(5) 0.052(2) Uani 1 1 d .
H32 H 0.7572 0.7053 0.3768 0.062 Uiso 1 1 calc R
C35 C 1.0368(8) 0.8764(6) 0.1167(5) 0.049(2) Uani 1 1 d .
C40 C 1.1525(8) 0.8922(7) 0.1060(5) 0.056(2) Uani 1 1 d .
H40 H 1.2275 0.8365 0.1020 0.067 Uiso 1 1 calc R
C39 C 1.1576(9) 0.9886(8) 0.1011(6) 0.065(3) Uani 1 1 d .
H39 H 1.2362 0.9975 0.0926 0.078 Uiso 1 1 calc R
C38 C 1.0482(9) 1.0726(7) 0.1086(6) 0.065(2) Uani 1 1 d .
H38 H 1.0521 1.1376 0.1064 0.077 Uiso 1 1 calc R
C37 C 0.9322(9) 1.0580(7) 0.1195(6) 0.070(3) Uani 1 1 d .
H37 H 0.8570 1.1134 0.1247 0.084 Uiso 1 1 calc R
C34 C 1.0347(10) 0.7688(7) 0.1233(6) 0.073(3) Uani 1 1 d .
H34A H 0.9727 0.7730 0.0903 0.088 Uiso 1 1 calc R
H34B H 1.1177 0.7271 0.0966 0.088 Uiso 1 1 calc R
C36 C 0.9288(8) 0.9593(8) 0.1228(6) 0.063(2) Uani 1 1 d .
H36 H 0.8507 0.9503 0.1293 0.075 Uiso 1 1 calc R

loop_
_atom_site_aniso_label
_atom_site_aniso_U_11
_atom_site_aniso_U_22
_atom_site_aniso_U_33
_atom_site_aniso_U_23
_atom_site_aniso_U_13
_atom_site_aniso_U_12
Pt1 0.03772(18) 0.04068(19) 0.03976(18) -0.00454(14) -0.00917(14) -0.01551(14)
Pt2 0.03697(17) 0.03844(18) 0.02660(15) 0.00134(12) -0.00874(13) -0.01689(13)
S8 0.0402(10) 0.0412(11) 0.0346(10) -0.0012(8) -0.0111(9) -0.0196(9)
S6 0.0495(12) 0.0445(11) 0.0359(10) 0.0039(9) -0.0115(9) -0.0265(10)
S7 0.0531(11) 0.0349(10) 0.0328(9) -0.0007(8) -0.0170(9) -0.0177(9)
S5 0.0493(11) 0.0416(11) 0.0326(10) 0.0040(8) -0.0147(9) -0.0228(9)
S1 0.0485(11) 0.0348(10) 0.0463(11) -0.0028(9) -0.0167(10) -0.0183(9)
S3 0.0504(12) 0.0437(11) 0.0477(12) -0.0009(9) -0.0174(10) -0.0229(10)
S2 0.0566(13) 0.0416(11) 0.0510(12) -0.0077(9) -0.0152(11) -0.0221(10)
S4 0.0543(12) 0.0454(12) 0.0440(11) -0.0076(9) -0.0127(10) -0.0222(10)
C7 0.038(4) 0.048(5) 0.046(5) -0.013(4) -0.009(4) -0.015(4)
C9 0.026(4) 0.055(5) 0.025(4) 0.011(3) -0.001(3) -0.017(3)
C2 0.044(4) 0.034(4) 0.043(5) -0.005(4) -0.011(4) -0.013(3)
C15 0.031(4) 0.036(4) 0.027(4) -0.001(3) -0.002(3) -0.012(3)
C3 0.046(5) 0.045(5) 0.045(5) -0.005(4) -0.004(4) -0.021(4)
C11 0.037(4) 0.044(4) 0.029(4) 0.003(3) -0.005(3) -0.021(4)
C13 0.041(4) 0.030(4) 0.024(3) -0.004(3) -0.006(3) -0.010(3)
C1 0.036(4) 0.044(5) 0.050(5) -0.008(4) -0.006(4) -0.015(4)
C5 0.036(4) 0.048(5) 0.047(5) -0.004(4) -0.005(4) -0.022(4)
C8 0.048(5) 0.056(5) 0.040(5) -0.011(4) -0.006(4) -0.023(4)
C16 0.044(4) 0.041(4) 0.039(4) -0.011(4) -0.002(4) -0.019(4)
C14 0.058(5) 0.041(5) 0.031(4) -0.007(4) -0.016(4) -0.013(4)
C10 0.040(4) 0.046(5) 0.044(5) -0.002(4) -0.011(4) -0.020(4)
N8 0.070(5) 0.069(5) 0.046(4) 0.001(4) -0.029(4) -0.025(4)
N1 0.089(6) 0.058(5) 0.050(4) -0.002(4) -0.028(4) -0.028(4)
C6 0.044(5) 0.042(5) 0.051(5) -0.005(4) -0.016(4) -0.018(4)
C12 0.072(6) 0.051(5) 0.050(5) 0.014(4) -0.022(5) -0.033(5)
N9 0.049(4) 0.043(4) 0.045(4) 0.000(3) -0.018(3) -0.021(3)
C31 0.078(6) 0.043(5) 0.035(4) -0.010(4) -0.012(4) -0.025(4)
N3 0.078(5) 0.065(5) 0.060(5) 0.016(4) -0.031(4) -0.041(4)
N7 0.102(6) 0.046(4) 0.047(4) -0.002(4) -0.028(4) -0.021(4)
C23 0.050(5) 0.050(5) 0.035(4) 0.006(4) -0.023(4) -0.028(4)
N6 0.116(7) 0.063(5) 0.060(5) 0.019(4) -0.034(5) -0.043(5)
C4 0.104(8) 0.057(6) 0.048(5) -0.009(5) -0.017(5) -0.043(6)
C21 0.049(5) 0.039(4) 0.043(4) 0.012(4) -0.019(4) -0.014(4)
C17 0.055(5) 0.053(5) 0.041(4) 0.006(4) -0.012(4) -0.024(4)
N5 0.074(5) 0.099(6) 0.032(4) 0.002(4) -0.014(4) -0.045(5)
C26 0.049(5) 0.065(6) 0.089(8) -0.010(6) -0.020(6) -0.020(5)
N11 0.077(5) 0.055(4) 0.036(4) -0.010(3) -0.004(4) -0.034(4)
N4 0.073(5) 0.089(6) 0.044(4) -0.010(4) -0.013(4) -0.032(5)
C24 0.055(5) 0.061(5) 0.035(4) 0.005(4) -0.013(4) -0.036(4)
C19 0.048(5) 0.038(4) 0.054(5) -0.011(4) -0.022(4) -0.007(4)
C20 0.048(5) 0.039(4) 0.037(4) 0.002(3) -0.007(4) -0.022(4)
C29 0.063(6) 0.053(6) 0.080(7) -0.022(5) -0.001(6) -0.027(5)
C22 0.057(5) 0.041(5) 0.059(5) 0.004(4) -0.022(4) -0.030(4)
N10 0.069(5) 0.078(5) 0.086(6) 0.012(5) -0.046(5) -0.038(4)
N2 0.201(11) 0.059(5) 0.079(6) 0.018(5) -0.064(7) -0.072(6)
C28 0.051(5) 0.061(5) 0.046(5) 0.007(4) -0.017(4) -0.023(4)
C25 0.052(5) 0.065(6) 0.056(6) 0.001(5) -0.021(5) -0.020(5)
C33 0.077(6) 0.049(5) 0.044(5) -0.006(4) -0.019(5) -0.029(5)
C30 0.085(7) 0.055(6) 0.054(6) 0.004(4) -0.029(5) -0.036(5)
C18 0.062(5) 0.055(5) 0.047(5) 0.011(4) -0.031(4) -0.019(4)
C27 0.058(6) 0.084(7) 0.053(5) -0.009(5) -0.005(5) -0.038(5)
N12 0.090(6) 0.069(5) 0.043(4) 0.002(4) -0.019(4) -0.030(4)
C32 0.057(5) 0.052(5) 0.041(5) -0.005(4) -0.001(4) -0.021(4)
C35 0.059(5) 0.056(5) 0.031(4) -0.009(4) 0.002(4) -0.027(5)
C40 0.056(5) 0.065(6) 0.039(5) -0.010(4) 0.003(4) -0.020(5)
C39 0.078(7) 0.074(7) 0.049(5) -0.011(5) 0.003(5) -0.042(6)
C38 0.087(7) 0.052(6) 0.055(6) -0.016(5) -0.002(5) -0.026(5)
C37 0.072(7) 0.062(6) 0.064(6) -0.009(5) -0.007(5) -0.015(5)
C34 0.113(8) 0.084(7) 0.038(5) -0.020(5) 0.002(5) -0.056(6)
C36 0.056(6) 0.080(7) 0.058(6) -0.005(5) -0.011(5) -0.035(5)

loop_
_atom_type_symbol
_atom_type_description
_atom_type_scat_dispersion_real
_atom_type_scat_dispersion_imag
_atom_type_scat_source
C C 0.0033 0.0016 'International Tables Vol C Tables 4.2.6.8 and 6.1.1.4'
H H 0.0000 0.0000 'International Tables Vol C Tables 4.2.6.8 and 6.1.1.4'
N N 0.0061 0.0033 'International Tables Vol C Tables 4.2.6.8 and 6.1.1.4'
S S 0.1246 0.1234 'International Tables Vol C Tables 4.2.6.8 and 6.1.1.4'
Pt Pt -1.7033 8.3905 'International Tables Vol C Tables 4.2.6.8 and 6.1.1.4'

loop_
_geom_angle_atom_site_label_1
_geom_angle_atom_site_label_2
_geom_angle_atom_site_label_3
_geom_angle
S3 Pt1 S4 89.86(7)
S3 Pt1 S2 178.66(7)
S4 Pt1 S2 89.67(7)
S3 Pt1 S1 90.43(7)
S4 Pt1 S1 178.07(7)
S2 Pt1 S1 90.00(7)
S8 Pt2 S5 178.70(7)
S8 Pt2 S6 89.99(7)
S5 Pt2 S6 90.13(7)
S8 Pt2 S7 89.81(7)
S5 Pt2 S7 90.09(7)
S6 Pt2 S7 179.32(8)
C15 S8 Pt2 103.2(2)
C11 S6 Pt2 102.8(2)
C13 S7 Pt2 102.0(2)
C9 S5 Pt2 102.6(3)
C1 S1 Pt1 102.1(3)
C5 S3 Pt1 103.0(3)
C3 S2 Pt1 103.1(3)
C7 S4 Pt1 102.9(3)
C5 C7 C8 121.0(7)
C5 C7 S4 122.2(6)
C8 C7 S4 116.8(6)
C11 C9 C10 121.4(6)
C11 C9 S5 122.3(5)
C10 C9 S5 116.2(6)
N1 C2 C1 179.2(9)
C13 C15 C16 120.8(6)
C13 C15 S8 121.9(5)
C16 C15 S8 117.2(5)
C1 C3 C4 121.4(7)
C1 C3 S2 121.1(6)
C4 C3 S2 117.5(6)
C9 C11 C12 119.5(7)
C9 C11 S6 122.0(5)
C12 C11 S6 118.5(6)
C15 C13 C14 120.4(6)
C15 C13 S7 123.0(5)
C14 C13 S7 116.5(5)
C3 C1 C2 118.7(7)
C3 C1 S1 123.6(6)
C2 C1 S1 117.6(6)
C7 C5 C6 120.5(7)
C7 C5 S3 122.0(6)
C6 C5 S3 117.5(6)
N4 C8 C7 177.3(9)
N8 C16 C15 178.0(9)
N7 C14 C13 177.2(8)
N5 C10 C9 177.8(9)
N3 C6 C5 176.9(9)
N6 C12 C11 179.0(10)
C17 N9 C21 119.3(6)
C17 N9 C22 120.6(6)
C21 N9 C22 120.1(6)
N12 C31 C30 121.9(8)
N12 C31 C32 121.1(8)
C30 C31 C32 117.1(7)
C28 C23 C24 117.8(7)
C28 C23 C22 121.8(6)
C24 C23 C22 120.4(7)
N2 C4 C3 177.6(10)
C20 C21 N9 122.3(7)
C20 C21 H21 118.9
N9 C21 H21 118.9
N9 C17 C18 120.9(7)
N9 C17 H17 119.6
C18 C17 H17 119.6
C25 C26 C27 119.7(9)
C25 C26 H26 120.1
C27 C26 H26 120.1
C29 N11 C33 118.9(7)
C29 N11 C34 119.8(8)
C33 N11 C34 121.1(8)
C25 C24 C23 121.0(8)
C25 C24 H24 119.5
C23 C24 H24 119.5
N10 C19 C18 121.9(7)
N10 C19 C20 120.7(7)
C18 C19 C20 117.4(7)
C21 C20 C19 119.8(7)
C21 C20 H20 120.1
C19 C20 H20 120.1
N11 C29 C30 122.0(9)
N11 C29 H29 119.0
C30 C29 H29 119.0
N9 C22 C23 112.4(6)
N9 C22 H22A 109.1
C23 C22 H22A 109.1
N9 C22 H22B 109.1
C23 C22 H22B 109.1
H22A C22 H22B 107.9
C19 N10 H10A 120.0
C19 N10 H10B 120.0
H10A N10 H10B 120.0
C23 C28 C27 121.7(7)
C23 C28 H28 119.1
C27 C28 H28 119.1
C26 C25 C24 120.5(8)
C26 C25 H25 119.8
C24 C25 H25 119.8
N11 C33 C32 122.6(8)
N11 C33 H33 118.7
C32 C33 H33 118.7
C29 C30 C31 119.9(8)
C29 C30 H30 120.1
C31 C30 H30 120.1
C17 C18 C19 120.4(7)
C17 C18 H18 119.8
C19 C18 H18 119.8
C28 C27 C26 119.3(9)
C28 C27 H27 120.3
C26 C27 H27 120.3
C31 N12 H12A 120.0
C31 N12 H12B 120.0
H12A N12 H12B 120.0
C33 C32 C31 119.5(8)
C33 C32 H32 120.3
C31 C32 H32 120.3
C36 C35 C40 118.0(8)
C36 C35 C34 122.4(8)
C40 C35 C34 119.5(8)
C39 C40 C35 121.1(8)
C39 C40 H40 119.5
C35 C40 H40 119.5
C40 C39 C38 121.1(9)
C40 C39 H39 119.5
C38 C39 H39 119.5
C39 C38 C37 118.5(9)
C39 C38 H38 120.8
C37 C38 H38 120.8
C38 C37 C36 119.7(9)
C38 C37 H37 120.1
C36 C37 H37 120.1
N11 C34 C35 109.9(7)
N11 C34 H34A 109.7
C35 C34 H34A 109.7
N11 C34 H34B 109.7
C35 C34 H34B 109.7
H34A C34 H34B 108.2
C35 C36 C37 121.6(8)
C35 C36 H36 119.2
C37 C36 H36 119.2

loop_
_geom_bond_atom_site_label_1
_geom_bond_atom_site_label_2
_geom_bond_distance
Pt1 S3 2.277(2)
Pt1 S4 2.280(2)
Pt1 S2 2.282(2)
Pt1 S1 2.290(2)
Pt2 S8 2.2675(19)
Pt2 S5 2.2730(19)
Pt2 S6 2.2803(19)
Pt2 S7 2.2864(19)
S8 C15 1.726(7)
S6 C11 1.729(7)
S7 C13 1.733(7)
S5 C9 1.737(7)
S1 C1 1.725(7)
S3 C5 1.734(8)
S2 C3 1.734(8)
S4 C7 1.733(8)
C7 C5 1.378(10)
C7 C8 1.439(10)
C9 C11 1.377(10)
C9 C10 1.446(10)
C2 N1 1.135(9)
C2 C1 1.451(11)
C15 C13 1.357(9)
C15 C16 1.431(10)
C3 C1 1.382(10)
C3 C4 1.418(11)
C11 C12 1.450(10)
C13 C14 1.439(9)
C5 C6 1.452(10)
C8 N4 1.139(9)
C16 N8 1.163(9)
C14 N7 1.157(9)
C10 N5 1.139(9)
C6 N3 1.146(9)
C12 N6 1.144(9)
N9 C17 1.353(9)
N9 C21 1.357(9)
N9 C22 1.503(8)
C31 N12 1.340(10)
C31 C30 1.405(12)
C31 C32 1.415(10)
C23 C28 1.388(10)
C23 C24 1.400(9)
C23 C22 1.504(11)
C4 N2 1.159(10)
C21 C20 1.353(10)
C21 H21 0.9300
C17 C18 1.378(10)
C17 H17 0.9300
C26 C25 1.379(12)
C26 C27 1.393(11)
C26 H26 0.9300
N11 C29 1.339(10)
N11 C33 1.356(10)
N11 C34 1.506(10)
C24 C25 1.379(11)
C24 H24 0.9300
C19 N10 1.350(9)
C19 C18 1.394(10)
C19 C20 1.410(10)
C20 H20 0.9300
C29 C30 1.378(12)
C29 H29 0.9300
C22 H22A 0.9700
C22 H22B 0.9700
N10 H10A 0.8600
N10 H10B 0.8600
C28 C27 1.387(12)
C28 H28 0.9300
C25 H25 0.9300
C33 C32 1.361(10)
C33 H33 0.9300
C30 H30 0.9300
C18 H18 0.9300
C27 H27 0.9300
N12 H12A 0.8600
N12 H12B 0.8600
C32 H32 0.9300
C35 C36 1.359(11)
C35 C40 1.392(11)
C35 C34 1.509(11)
C40 C39 1.371(12)
C40 H40 0.9300
C39 C38 1.378(12)
C39 H39 0.9300
C38 C37 1.386(12)
C38 H38 0.9300
C37 C36 1.401(12)
C37 H37 0.9300
C34 H34A 0.9700
C34 H34B 0.9700
C36 H36 0.9300
